data_9001113
loop_
_publ_author_name
'Mumme, W. G.'
'Nickel, E. H.'

_publ_section_title
;
 Crystal structure and crystal chemistry of perroudite:
 A mineral from Coppin Pool, Western Australia
;
_journal_name_full 'American Mineralogist'
_journal_page_first 1257
_journal_page_last 1262
_journal_volume 72
_journal_year 1987
_chemical_formula_sum 'Ag4.4 Br0.8 Cl2 Hg4.1 I1.6 S4.1'
_chemical_name_mineral Perroudite
_space_group_IT_number 18
_symmetry_space_group_name_Hall 'P 2 2ab'
_symmetry_space_group_name_H-M 'P 21 21 2'
_cell_angle_alpha 90
_cell_angle_beta 90
_cell_angle_gamma 90
_cell_length_a 17.43
_cell_length_b 12.24
_cell_length_c 4.35
_cell_formula_units_Z 2
_cell_volume 928.043
_database_code_amcsd 0001135
_exptl_crystal_density_diffrn 6.321
_cod_original_formula_sum 'Hg4.1 Ag4.4 S4.1 Cl2 Br.8 I1.6'
_cod_database_code 9001113

loop_
_space_group_symop_operation_xyz
x,y,z
1/2-x,1/2+y,-z
1/2+x,1/2-y,-z
-x,-y,z

loop_
_atom_site_label
_atom_site_fract_x
_atom_site_fract_y
_atom_site_fract_z
_atom_site_occupancy
_atom_site_U_iso_or_equiv
Hg1 0.00000 0.00000 0.33990 0.50000 0.02310
Hg2 0.15890 0.17430 0.37760 1.00000 0.02250
Hg3 0.09310 0.42300 0.99880 0.80000 0.01950
Ag3 0.09310 0.42300 0.99880 0.20000 0.01950
Ag1 0.31120 0.39670 0.13280 1.00000 0.04260
Ag2 0.42130 0.18530 0.42290 1.00000 0.06650
S1 0.00000 0.50000 0.64410 0.50000 0.01940
S2 0.13040 -0.01730 0.32290 0.90000 0.01470
Cl2 0.13040 -0.01730 0.32290 0.10000 0.01470
S3 0.17870 0.36580 0.37930 0.90000 0.01530
Cl3 0.17870 0.36580 0.37930 0.10000 0.01530
Cl4 0.01800 0.18970 0.85990 0.80000 0.02410
Br4 0.01800 0.18970 0.85990 0.20000 0.02410
Br5 0.31350 0.16940 0.87810 0.20000 0.02180
I5 0.31350 0.16940 0.87810 0.80000 0.02180

loop_
_cod_related_entry_id
_cod_related_entry_database
_cod_related_entry_code
1 AMCSD 0001135
